data_7012495
loop_
_publ_author_name
'Dong, Ying'
'Lawrance, Geoffrey A.'
'Lindoy, Leonard F.'
'Turner, Peter'

_publ_section_title
;
 Macrocyclic ligand design. Interaction of a series of successively
 N-benzylated derivatives of 1,4,8,11-tetraazacyclotetradecane (cyclam)
 with copper(ii) and nickel(ii)
;
_journal_issue 8
_journal_name_full 'Dalton Transactions'
_journal_page_first 1567
_journal_paper_doi 10.1039/b211394e
_journal_year 2003
_chemical_formula_sum 'C24 H36 Cl2 N4 Ni O8'
_chemical_formula_weight 638.18
_chemical_name_systematic
; 
? 
;
_space_group_IT_number 14
_symmetry_cell_setting monoclinic
_symmetry_Int_Tables_number 14
_symmetry_space_group_name_Hall '-P 2ybc'
_symmetry_space_group_name_H-M 'P 1 21/c 1'
_atom_sites_solution_hydrogens geom
_atom_sites_solution_primary direct
_atom_sites_solution_secondary difmap
_audit_creation_method SHELXL-97
_cell_angle_alpha 90.00
_cell_angle_beta 104.909(2)
_cell_angle_gamma 90.00
_cell_formula_units_Z 2
_cell_length_a 9.0053(10)
_cell_length_b 17.8845(19)
_cell_length_c 8.6964(9)
_cell_measurement_reflns_used 985
_cell_measurement_temperature 294(2)
_cell_measurement_theta_max 28.170
_cell_measurement_theta_min 2.678
_cell_volume 1353.5(3)
_computing_cell_refinement 'SAINT (Bruker,1995)'
_computing_data_collection 'SMART (Bruker,1995)'
_computing_data_reduction 'SAINT and XPREP (Bruker 1995)'
_computing_molecular_graphics
;
teXsan for Windows (MSC, 1997) 
xtal 3.6 (Hall,du Boulay, D.J. & Olthof-Hazekamp, R. 1999)
ORTEPII  (Johnson,C.K., 1976). 
WinGX (Farrugia, 1999)
;
_computing_structure_refinement 'SHELXL-97 (Sheldrick, 1997)'
_computing_structure_solution 'SIR97 (Altomare, et. al. 1997)'
_diffrn_ambient_temperature 294(2)
_diffrn_crystal_treatment
;
attached to a thin glass fibre
;
_diffrn_measured_fraction_theta_full 0.956
_diffrn_measured_fraction_theta_max 0.956
_diffrn_measurement_device_type 'Bruker SMART 1000 CCD'
_diffrn_measurement_method \w
_diffrn_radiation_monochromator graphite
_diffrn_radiation_source 'sealed tube'
_diffrn_radiation_type MoK\a
_diffrn_radiation_wavelength 0.71073
_diffrn_reflns_av_R_equivalents 0.0241
_diffrn_reflns_av_sigmaI/netI 0.0106
_diffrn_reflns_limit_h_max 11
_diffrn_reflns_limit_h_min -11
_diffrn_reflns_limit_k_max 23
_diffrn_reflns_limit_k_min -23
_diffrn_reflns_limit_l_max 11
_diffrn_reflns_limit_l_min -11
_diffrn_reflns_number 13290
_diffrn_reflns_theta_full 28.27
_diffrn_reflns_theta_max 28.27
_diffrn_reflns_theta_min 2.28
_diffrn_standards_decay_% 0.01
_diffrn_standards_number 211
_exptl_absorpt_coefficient_mu 0.970
_exptl_absorpt_correction_T_max 0.834
_exptl_absorpt_correction_T_min 0.698
_exptl_absorpt_correction_type gaussian
_exptl_absorpt_process_details
;
Gaussian (Coppens et al., 1965) 
XPREP  (Bruker, 1995)
;
_exptl_crystal_colour orange
_exptl_crystal_density_diffrn 1.566
_exptl_crystal_density_method 'not measured'
_exptl_crystal_description primatic
_exptl_crystal_F_000 668
_exptl_crystal_size_max 0.352
_exptl_crystal_size_mid 0.337
_exptl_crystal_size_min 0.206
_refine_diff_density_max 0.670
_refine_diff_density_min -0.387
_refine_diff_density_rms 0.058
_refine_ls_extinction_method none
_refine_ls_goodness_of_fit_ref 1.202
_refine_ls_hydrogen_treatment mixed
_refine_ls_matrix_type full
_refine_ls_number_parameters 178
_refine_ls_number_reflns 3219
_refine_ls_number_restraints 0
_refine_ls_restrained_S_all 1.202
_refine_ls_R_factor_all 0.0389
_refine_ls_R_factor_gt 0.0349
_refine_ls_shift/su_max 0.001
_refine_ls_shift/su_mean 0.000
_refine_ls_structure_factor_coef Fsqd
_refine_ls_weighting_details 'calc w=1/[\s^2^(Fo^2^)+(0.0500P)^2^+0.5000P] where P=(Fo^2^+2Fc^2^)/3'
_refine_ls_weighting_scheme calc
_refine_ls_wR_factor_gt 0.0980
_refine_ls_wR_factor_ref 0.1008
_reflns_number_gt 2876
_reflns_number_total 3219
_reflns_threshold_expression >2sigma(I)
_cod_data_source_file b211394e.txt
_cod_data_source_block lfl56
_cod_depositor_comments
;
The following automatic conversions were performed:
'_exptl_absorpt_correction_type' value 'Gaussian' changed to 'gaussian'
according to '/home/saulius/struct/CIF-dictionaries/cif_core.dic'
dictionary named 'cif_core.dic' version 2.4.1 from 2010-06-29.

Automatic conversion script
Id: cif_fix_enum 1527 2010-12-29 10:47:43Z saulius 
;
_cod_original_sg_symbol_H-M 'P 21/c     '
_cod_database_code 7012495

loop_
_symmetry_equiv_pos_as_xyz
'x, y, z'
'-x, y+1/2, -z+1/2'
'-x, -y, -z'
'x, -y-1/2, z-1/2'

loop_
_atom_site_label
_atom_site_type_symbol
_atom_site_fract_x
_atom_site_fract_y
_atom_site_fract_z
_atom_site_U_iso_or_equiv
_atom_site_adp_type
_atom_site_occupancy
_atom_site_symmetry_multiplicity
_atom_site_calc_flag
_atom_site_refinement_flags
_atom_site_disorder_assembly
_atom_site_disorder_group
Ni1 Ni 1.0000 0.5000 0.5000 0.02955(11) Uani 1 2 d S . .
Cl1 Cl 0.84782(6) 0.63308(3) 0.82375(6) 0.04086(14) Uani 1 1 d . . .
O1 O 0.6989(3) 0.6140(2) 0.8379(3) 0.1079(9) Uani 1 1 d . . .
O2 O 0.8960(4) 0.69888(12) 0.9063(3) 0.1170(11) Uani 1 1 d . . .
O3 O 0.8333(3) 0.63746(16) 0.6589(2) 0.0964(8) Uani 1 1 d . . .
O4 O 0.9481(2) 0.57375(11) 0.8920(3) 0.0827(7) Uani 1 1 d . . .
N1 N 0.84965(17) 0.42095(8) 0.50748(19) 0.0336(3) Uani 1 1 d . . .
N2 N 0.85112(18) 0.55842(9) 0.34482(19) 0.0368(3) Uani 1 1 d . . .
H2 H 0.7889 0.5800 0.3996 0.044 Uiso 1 1 calc R . .
C1 C 0.7500(2) 0.39783(11) 0.3491(2) 0.0418(4) Uani 1 1 d . . .
H1A H 0.6825 0.3580 0.3655 0.050 Uiso 1 1 calc R . .
H1B H 0.8150 0.3775 0.2860 0.050 Uiso 1 1 calc R . .
C2 C 0.6527(2) 0.45959(14) 0.2551(3) 0.0488(5) Uani 1 1 d . . .
H2A H 0.5841 0.4383 0.1606 0.059 Uiso 1 1 calc R . .
H2B H 0.5899 0.4813 0.3190 0.059 Uiso 1 1 calc R . .
C3 C 0.7466(3) 0.52062(14) 0.2057(3) 0.0472(5) Uani 1 1 d . . .
H3A H 0.8073 0.4993 0.1392 0.057 Uiso 1 1 calc R . .
H3B H 0.6779 0.5574 0.1429 0.057 Uiso 1 1 calc R . .
C4 C 0.9305(2) 0.62156(12) 0.2860(3) 0.0444(5) Uani 1 1 d . . .
H4A H 0.9702 0.6051 0.1980 0.053 Uiso 1 1 calc R . .
H4B H 0.8593 0.6624 0.2496 0.053 Uiso 1 1 calc R . .
C5 C 1.0590(2) 0.64634(10) 0.4220(3) 0.0418(4) Uani 1 1 d . . .
H5A H 1.0181 0.6710 0.5017 0.050 Uiso 1 1 calc R . .
H5B H 1.1242 0.6815 0.3851 0.050 Uiso 1 1 calc R . .
C6 C 0.7571(2) 0.45044(10) 0.6182(2) 0.0358(4) Uani 1 1 d . . .
H6A H 0.8277 0.4737 0.7089 0.043 Uiso 1 1 calc R . .
H6B H 0.6889 0.4893 0.5625 0.043 Uiso 1 1 calc R . .
C7 C 0.6617(2) 0.39390(10) 0.6798(2) 0.0338(4) Uani 1 1 d . . .
C8 C 0.7103(2) 0.36955(13) 0.8361(2) 0.0450(5) Uani 1 1 d . . .
H8 H 0.8020 0.3876 0.9010 0.054 Uiso 1 1 calc R . .
C9 C 0.6238(3) 0.31842(14) 0.8975(3) 0.0520(5) Uani 1 1 d . . .
H9 H 0.6578 0.3028 1.0027 0.062 Uiso 1 1 calc R . .
C10 C 0.4878(3) 0.29096(12) 0.8026(3) 0.0471(5) Uani 1 1 d . . .
H10 H 0.4305 0.2565 0.8433 0.057 Uiso 1 1 calc R . .
C11 C 0.4371(2) 0.31500(11) 0.6464(2) 0.0411(4) Uani 1 1 d . . .
H11 H 0.3456 0.2965 0.5819 0.049 Uiso 1 1 calc R . .
C12 C 0.5223(2) 0.36673(11) 0.5856(2) 0.0360(4) Uani 1 1 d . . .
H12 H 0.4862 0.3834 0.4813 0.043 Uiso 1 1 calc R . .

loop_
_atom_site_aniso_label
_atom_site_aniso_U_11
_atom_site_aniso_U_22
_atom_site_aniso_U_33
_atom_site_aniso_U_23
_atom_site_aniso_U_13
_atom_site_aniso_U_12
Ni1 0.02785(18) 0.02727(17) 0.03520(19) 0.00154(11) 0.01113(13) -0.00145(11)
Cl1 0.0441(3) 0.0399(3) 0.0366(2) -0.00063(17) 0.00687(19) 0.00292(18)
O1 0.0606(13) 0.161(3) 0.111(2) 0.0328(19) 0.0378(13) 0.0009(15)
O2 0.166(3) 0.0458(11) 0.110(2) -0.0176(12) -0.0174(19) -0.0104(14)
O3 0.1048(18) 0.143(2) 0.0415(10) 0.0119(12) 0.0186(11) -0.0137(16)
O4 0.0761(13) 0.0633(12) 0.0859(14) -0.0161(10) -0.0208(11) 0.0281(10)
N1 0.0335(7) 0.0288(7) 0.0417(8) -0.0022(6) 0.0155(6) -0.0029(6)
N2 0.0342(8) 0.0362(8) 0.0418(8) 0.0043(6) 0.0131(7) 0.0024(6)
C1 0.0439(10) 0.0394(10) 0.0453(10) -0.0110(8) 0.0173(8) -0.0098(8)
C2 0.0389(10) 0.0570(13) 0.0474(11) -0.0073(10) 0.0055(9) -0.0072(9)
C3 0.0449(11) 0.0540(12) 0.0404(11) 0.0046(9) 0.0066(9) 0.0018(10)
C4 0.0416(10) 0.0410(10) 0.0538(12) 0.0141(9) 0.0183(9) 0.0039(8)
C5 0.0429(10) 0.0296(9) 0.0586(12) 0.0037(8) 0.0235(9) 0.0004(8)
C6 0.0358(9) 0.0321(8) 0.0430(10) -0.0061(7) 0.0165(8) -0.0040(7)
C7 0.0324(8) 0.0346(9) 0.0374(9) -0.0038(7) 0.0144(7) -0.0015(7)
C8 0.0397(10) 0.0568(12) 0.0374(10) -0.0022(9) 0.0080(8) -0.0054(9)
C9 0.0558(13) 0.0611(14) 0.0394(11) 0.0108(10) 0.0129(9) -0.0022(11)
C10 0.0499(12) 0.0443(11) 0.0522(12) 0.0074(9) 0.0223(10) -0.0055(9)
C11 0.0351(9) 0.0428(10) 0.0474(11) -0.0029(8) 0.0141(8) -0.0066(8)
C12 0.0333(9) 0.0398(10) 0.0359(9) -0.0004(7) 0.0108(7) -0.0015(7)

loop_
_atom_type_symbol
_atom_type_description
_atom_type_scat_dispersion_real
_atom_type_scat_dispersion_imag
_atom_type_scat_source
C C 0.0033 0.0016 'International Tables Vol C Tables 4.2.6.8 and 6.1.1.4'
H H 0.0000 0.0000 'International Tables Vol C Tables 4.2.6.8 and 6.1.1.4'
Cl Cl 0.1484 0.1585 'International Tables Vol C Tables 4.2.6.8 and 6.1.1.4'
N N 0.0061 0.0033 'International Tables Vol C Tables 4.2.6.8 and 6.1.1.4'
Ni Ni 0.3393 1.1124 'International Tables Vol C Tables 4.2.6.8 and 6.1.1.4'
O O 0.0106 0.0060 'International Tables Vol C Tables 4.2.6.8 and 6.1.1.4'

loop_
_geom_angle_atom_site_label_1
_geom_angle_atom_site_label_2
_geom_angle_atom_site_label_3
_geom_angle
_geom_angle_site_symmetry_1
_geom_angle_site_symmetry_3
_geom_angle_publ_flag
N2 Ni1 N2 180.000(1) . 3_766 ?
N2 Ni1 N1 87.05(7) . 3_766 ?
N2 Ni1 N1 92.95(7) 3_766 3_766 ?
N2 Ni1 N1 92.95(7) . . ?
N2 Ni1 N1 87.05(7) 3_766 . ?
N1 Ni1 N1 180.0 3_766 . ?
O2 Cl1 O3 114.46(18) . . ?
O2 Cl1 O1 109.6(2) . . ?
O3 Cl1 O1 105.04(16) . . ?
O2 Cl1 O4 109.68(15) . . ?
O3 Cl1 O4 110.45(16) . . ?
O1 Cl1 O4 107.29(17) . . ?
C1 N1 C5 106.92(15) . 3_766 ?
C1 N1 C6 112.45(14) . . ?
C5 N1 C6 110.64(15) 3_766 . ?
C1 N1 Ni1 115.00(12) . . ?
C5 N1 Ni1 106.29(11) 3_766 . ?
C6 N1 Ni1 105.39(10) . . ?
C3 N2 C4 108.80(16) . . ?
C3 N2 Ni1 119.89(13) . . ?
C4 N2 Ni1 109.78(12) . . ?
C3 N2 H2 105.8 . . ?
C4 N2 H2 105.8 . . ?
Ni1 N2 H2 105.8 . . ?
N1 C1 C2 115.02(16) . . ?
N1 C1 H1A 108.5 . . ?
C2 C1 H1A 108.5 . . ?
N1 C1 H1B 108.5 . . ?
C2 C1 H1B 108.5 . . ?
H1A C1 H1B 107.5 . . ?
C3 C2 C1 113.11(18) . . ?
C3 C2 H2A 109.0 . . ?
C1 C2 H2A 109.0 . . ?
C3 C2 H2B 109.0 . . ?
C1 C2 H2B 109.0 . . ?
H2A C2 H2B 107.8 . . ?
N2 C3 C2 112.35(17) . . ?
N2 C3 H3A 109.1 . . ?
C2 C3 H3A 109.1 . . ?
N2 C3 H3B 109.1 . . ?
C2 C3 H3B 109.1 . . ?
H3A C3 H3B 107.9 . . ?
C5 C4 N2 107.09(16) . . ?
C5 C4 H4A 110.3 . . ?
N2 C4 H4A 110.3 . . ?
C5 C4 H4B 110.3 . . ?
N2 C4 H4B 110.3 . . ?
H4A C4 H4B 108.6 . . ?
C4 C5 N1 108.54(16) . 3_766 ?
C4 C5 H5A 110.0 . . ?
N1 C5 H5A 110.0 3_766 . ?
C4 C5 H5B 110.0 . . ?
N1 C5 H5B 110.0 3_766 . ?
H5A C5 H5B 108.4 . . ?
C7 C6 N1 116.53(15) . . ?
C7 C6 H6A 108.2 . . ?
N1 C6 H6A 108.2 . . ?
C7 C6 H6B 108.2 . . ?
N1 C6 H6B 108.2 . . ?
H6A C6 H6B 107.3 . . ?
C8 C7 C12 118.35(17) . . ?
C8 C7 C6 119.52(17) . . ?
C12 C7 C6 122.10(17) . . ?
C7 C8 C9 121.0(2) . . ?
C7 C8 H8 119.5 . . ?
C9 C8 H8 119.5 . . ?
C10 C9 C8 120.2(2) . . ?
C10 C9 H9 119.9 . . ?
C8 C9 H9 119.9 . . ?
C9 C10 C11 119.61(19) . . ?
C9 C10 H10 120.2 . . ?
C11 C10 H10 120.2 . . ?
C10 C11 C12 120.28(19) . . ?
C10 C11 H11 119.9 . . ?
C12 C11 H11 119.9 . . ?
C11 C12 C7 120.59(18) . . ?
C11 C12 H12 119.7 . . ?
C7 C12 H12 119.7 . . ?

loop_
_geom_bond_atom_site_label_1
_geom_bond_atom_site_label_2
_geom_bond_distance
_geom_bond_site_symmetry_2
_geom_bond_publ_flag
Ni1 N2 1.9441(16) . ?
Ni1 N2 1.9441(16) 3_766 ?
Ni1 N1 1.9701(15) 3_766 ?
Ni1 N1 1.9701(15) . ?
Cl1 O2 1.388(2) . ?
Cl1 O3 1.408(2) . ?
Cl1 O1 1.419(2) . ?
Cl1 O4 1.4204(19) . ?
N1 C1 1.496(2) . ?
N1 C5 1.497(2) 3_766 ?
N1 C6 1.521(2) . ?
N2 C3 1.490(3) . ?
N2 C4 1.496(2) . ?
N2 H2 0.9100 . ?
C1 C2 1.513(3) . ?
C1 H1A 0.9700 . ?
C1 H1B 0.9700 . ?
C2 C3 1.509(3) . ?
C2 H2A 0.9700 . ?
C2 H2B 0.9700 . ?
C3 H3A 0.9700 . ?
C3 H3B 0.9700 . ?
C4 C5 1.494(3) . ?
C4 H4A 0.9700 . ?
C4 H4B 0.9700 . ?
C5 N1 1.497(2) 3_766 ?
C5 H5A 0.9700 . ?
C5 H5B 0.9700 . ?
C6 C7 1.511(2) . ?
C6 H6A 0.9700 . ?
C6 H6B 0.9700 . ?
C7 C8 1.387(3) . ?
C7 C12 1.398(3) . ?
C8 C9 1.394(3) . ?
C8 H8 0.9300 . ?
C9 C10 1.379(3) . ?
C9 H9 0.9300 . ?
C10 C11 1.386(3) . ?
C10 H10 0.9300 . ?
C11 C12 1.390(3) . ?
C11 H11 0.9300 . ?
C12 H12 0.9300 . ?

loop_
_geom_hbond_atom_site_label_D
_geom_hbond_atom_site_label_H
_geom_hbond_atom_site_label_A
_geom_hbond_distance_DH
_geom_hbond_distance_HA
_geom_hbond_distance_DA
_geom_hbond_angle_DHA
_geom_hbond_site_symmetry_A
N2 H2 O3 0.91 2.42 3.116(3) 133.9 .

loop_
_geom_torsion_atom_site_label_1
_geom_torsion_atom_site_label_2
_geom_torsion_atom_site_label_3
_geom_torsion_atom_site_label_4
_geom_torsion
_geom_torsion_site_symmetry_1
_geom_torsion_site_symmetry_2
_geom_torsion_site_symmetry_3
_geom_torsion_site_symmetry_4
_geom_torsion_publ_flag
N2 Ni1 N1 C1 43.58(13) . . . . ?
N2 Ni1 N1 C1 -136.42(13) 3_766 . . . ?
N1 Ni1 N1 C1 84(100) 3_766 . . . ?
N2 Ni1 N1 C5 161.68(12) . . . 3_766 ?
N2 Ni1 N1 C5 -18.32(12) 3_766 . . 3_766 ?
N1 Ni1 N1 C5 -158(100) 3_766 . . 3_766 ?
N2 Ni1 N1 C6 -80.85(12) . . . . ?
N2 Ni1 N1 C6 99.15(12) 3_766 . . . ?
N1 Ni1 N1 C6 -41(100) 3_766 . . . ?
N2 Ni1 N2 C3 0(100) 3_766 . . . ?
N1 Ni1 N2 C3 135.76(15) 3_766 . . . ?
N1 Ni1 N2 C3 -44.24(15) . . . . ?
N2 Ni1 N2 C4 0(100) 3_766 . . . ?
N1 Ni1 N2 C4 8.76(13) 3_766 . . . ?
N1 Ni1 N2 C4 -171.24(13) . . . . ?
C5 N1 C1 C2 -177.54(16) 3_766 . . . ?
C6 N1 C1 C2 60.8(2) . . . . ?
Ni1 N1 C1 C2 -59.80(19) . . . . ?
N1 C1 C2 C3 65.1(2) . . . . ?
C4 N2 C3 C2 -175.71(18) . . . . ?
Ni1 N2 C3 C2 56.8(2) . . . . ?
C1 C2 C3 N2 -60.9(2) . . . . ?
C3 N2 C4 C5 -167.03(16) . . . . ?
Ni1 N2 C4 C5 -34.04(18) . . . . ?
N2 C4 C5 N1 50.2(2) . . . 3_766 ?
C1 N1 C6 C7 69.5(2) . . . . ?
C5 N1 C6 C7 -50.0(2) 3_766 . . . ?
Ni1 N1 C6 C7 -164.52(13) . . . . ?
N1 C6 C7 C8 105.3(2) . . . . ?
N1 C6 C7 C12 -76.8(2) . . . . ?
C12 C7 C8 C9 0.9(3) . . . . ?
C6 C7 C8 C9 178.9(2) . . . . ?
C7 C8 C9 C10 0.2(4) . . . . ?
C8 C9 C10 C11 -0.6(4) . . . . ?
C9 C10 C11 C12 -0.3(3) . . . . ?
C10 C11 C12 C7 1.4(3) . . . . ?
C8 C7 C12 C11 -1.8(3) . . . . ?
C6 C7 C12 C11 -179.69(17) . . . . ?
